data_7038091
loop_
_publ_author_name
'Azizpoor Fard, M.'
'Rabiee Kenaree, A.'
'Boyle, P. D.'
'Ragogna, P. J.'
'Gilroy, J. B.'
'Corrigan, J. F.'

_publ_section_title
;
 Coinage metal coordination chemistry of stable primary, secondary and
 tertiary ferrocenylethyl-based phosphines.
;
_journal_issue 7
_journal_name_full 'Dalton transactions (Cambridge, England : 2003)'
_journal_page_first 2868
_journal_page_last 2880
_journal_paper_doi 10.1039/c5dt03962b
_journal_volume 45
_journal_year 2016
_chemical_formula_sum 'C48 H60 Cl4 Cu4 Fe4 P4'
_chemical_formula_weight 1380.20
_space_group_crystal_system monoclinic
_space_group_IT_number 15
_space_group_name_Hall '-C 2yc'
_space_group_name_H-M_alt 'C 1 2/c 1'
_symmetry_space_group_name_Hall '-C 2yc'
_symmetry_space_group_name_H-M 'C 1 2/c 1'
_atom_sites_solution_hydrogens geom
_atom_sites_solution_primary dual
_atom_sites_solution_secondary difmap
_audit_creation_method SHELXL-2014/7
_audit_update_record
;
2015-10-06 deposited with the CCDC.
2016-01-06 downloaded from the CCDC.
;
_cell_angle_alpha 90
_cell_angle_beta 90.196(18)
_cell_angle_gamma 90
_cell_formula_units_Z 12
_cell_length_a 55.660(19)
_cell_length_b 7.717(3)
_cell_length_c 36.097(13)
_cell_measurement_reflns_used 9949
_cell_measurement_temperature 110
_cell_measurement_theta_max 26.31
_cell_measurement_theta_min 2.69
_cell_volume 15505(10)
_computing_cell_refinement SAINT
_computing_data_collection Apex2
_computing_data_reduction SAINT
_computing_molecular_graphics NRCVAX
_computing_publication_material cif2tables.py
_computing_structure_refinement SHELXL-2014
_computing_structure_solution SHELXT
_diffrn_ambient_temperature 110
_diffrn_detector 'CCD plate'
_diffrn_detector_type 'Bruker Apex2'
_diffrn_measured_fraction_theta_full 0.990
_diffrn_measured_fraction_theta_max 0.990
_diffrn_measurement_device '\k-geometry diffractometer'
_diffrn_measurement_device_type 'Bruker Kappa Axis Apex2'
_diffrn_measurement_method 'phi and omega scans'
_diffrn_radiation_type MoK\a
_diffrn_radiation_wavelength 0.71073
_diffrn_reflns_av_R_equivalents 0.0683
_diffrn_reflns_av_unetI/netI 0.0650
_diffrn_reflns_laue_measured_fraction_full 0.990
_diffrn_reflns_laue_measured_fraction_max 0.990
_diffrn_reflns_limit_h_max 63
_diffrn_reflns_limit_h_min -63
_diffrn_reflns_limit_k_max 9
_diffrn_reflns_limit_k_min -8
_diffrn_reflns_limit_l_max 42
_diffrn_reflns_limit_l_min -40
_diffrn_reflns_number 49572
_diffrn_reflns_point_group_measured_fraction_full 0.990
_diffrn_reflns_point_group_measured_fraction_max 0.990
_diffrn_reflns_theta_full 24.499
_diffrn_reflns_theta_max 24.499
_diffrn_reflns_theta_min 1.128
_diffrn_source 'sealed tube'
_exptl_absorpt_coefficient_mu 3.067
_exptl_absorpt_correction_T_max 0.7456
_exptl_absorpt_correction_T_min 0.4584
_exptl_absorpt_correction_type multi-scan
_exptl_absorpt_process_details SADABS
_exptl_crystal_colour grey
_exptl_crystal_density_diffrn 1.774
_exptl_crystal_description plate
_exptl_crystal_F_000 8352
_exptl_crystal_size_max 0.421
_exptl_crystal_size_mid 0.112
_exptl_crystal_size_min 0.04
_refine_diff_density_max 0.817
_refine_diff_density_min -1.117
_refine_diff_density_rms 0.253
_refine_ls_extinction_method none
_refine_ls_goodness_of_fit_ref 1.129
_refine_ls_hydrogen_treatment constr
_refine_ls_matrix_type full
_refine_ls_number_parameters 865
_refine_ls_number_reflns 12732
_refine_ls_number_restraints 0
_refine_ls_restrained_S_all 1.129
_refine_ls_R_factor_all 0.0705
_refine_ls_R_factor_gt 0.0424
_refine_ls_shift/su_max 0.001
_refine_ls_shift/su_mean 0.000
_refine_ls_structure_factor_coef Fsqd
_refine_ls_weighting_details 'w=1/[\s^2^(Fo^2^)+(0.0807P)^2^] where P=(Fo^2^+2Fc^2^)/3'
_refine_ls_weighting_scheme calc
_refine_ls_wR_factor_gt 0.1120
_refine_ls_wR_factor_ref 0.1496
_reflns_Friedel_coverage 0.000
_reflns_number_gt 9534
_reflns_number_total 12732
_reflns_threshold_expression 'I > 2\s(I)'
_cod_data_source_file c5dt03962b2.cif
_cod_data_source_block b15179
_cod_depositor_comments 'Adding full bibliography for 7038091--7038098.cif.'
_cod_original_cell_volume 15504(10)
_cod_database_code 7038091
_shelx_shelxl_version_number 2014/7
_shelx_space_group_comment
;
The symmetry employed for this shelxl refinement is uniquely defined
by the following loop, which should always be used as a source of
symmetry information in preference to the above space-group names.
They are only intended as comments.
;

loop_
_space_group_symop_operation_xyz
'x, y, z'
'-x, y, -z+1/2'
'x+1/2, y+1/2, z'
'-x+1/2, y+1/2, -z+1/2'
'-x, -y, -z'
'x, -y, z-1/2'
'-x+1/2, -y+1/2, -z'
'x+1/2, -y+1/2, z-1/2'

loop_
_atom_site_label
_atom_site_type_symbol
_atom_site_fract_x
_atom_site_fract_y
_atom_site_fract_z
_atom_site_U_iso_or_equiv
_atom_site_adp_type
_atom_site_occupancy
_atom_site_site_symmetry_order
_atom_site_calc_flag
_atom_site_refinement_flags_posn
_atom_site_refinement_flags_adp
Cu1 Cu -0.20653(2) 1.47034(11) -0.31337(2) 0.0341(2) Uani 1 1 d . .
Cu2 Cu -0.23554(2) 1.81156(11) -0.31465(2) 0.0330(2) Uani 1 1 d . .
Cu3 Cu -0.23101(2) 1.54587(11) -0.38487(2) 0.0304(2) Uani 1 1 d . .
Cu4 Cu -0.18810(2) 1.80456(11) -0.36147(2) 0.0307(2) Uani 1 1 d . .
Cu5 Cu -0.02324(2) 1.48985(11) -0.27682(2) 0.0289(2) Uani 1 1 d . .
Cu6 Cu 0.01442(2) 1.78680(12) -0.28736(2) 0.0351(2) Uani 1 1 d . .
Fe1 Fe -0.10614(2) 1.57827(12) -0.27424(2) 0.0239(2) Uani 1 1 d . .
Fe2 Fe -0.32979(2) 2.36004(11) -0.34461(2) 0.0186(2) Uani 1 1 d . .
Fe3 Fe -0.19388(2) 0.79001(11) -0.52060(2) 0.0193(2) Uani 1 1 d . .
Fe4 Fe -0.10585(2) 2.29766(12) -0.46319(2) 0.0220(2) Uani 1 1 d . .
Fe5 Fe -0.01379(2) 0.79929(11) -0.43548(2) 0.0211(2) Uani 1 1 d . .
Fe6 Fe 0.08257(2) 2.34840(12) -0.40468(2) 0.0199(2) Uani 1 1 d . .
Cl1 Cl -0.24789(3) 1.5113(2) -0.32446(4) 0.0253(4) Uani 1 1 d . .
Cl2 Cl -0.19611(3) 1.7521(2) -0.29262(4) 0.0222(3) Uani 1 1 d . .
Cl3 Cl -0.18601(3) 1.5064(2) -0.37407(4) 0.0252(4) Uani 1 1 d . .
Cl4 Cl -0.22853(3) 1.8492(2) -0.38111(4) 0.0256(4) Uani 1 1 d . .
Cl5 Cl -0.02591(3) 1.7874(2) -0.29142(4) 0.0296(4) Uani 1 1 d . .
Cl6 Cl 0.02270(3) 1.4849(2) -0.28773(4) 0.0245(4) Uani 1 1 d . .
P1 P -0.19102(3) 1.2445(2) -0.28729(4) 0.0257(4) Uani 1 1 d . .
H10C H -0.1994 1.2236 -0.2636 0.031 Uiso 1 1 calc R U
H10D H -0.1939 1.1429 -0.3034 0.031 Uiso 1 1 calc R U
P2 P -0.25900(3) 1.9938(2) -0.28680(4) 0.0260(4) Uani 1 1 d . .
H10E H -0.2609 1.9547 -0.2609 0.031 Uiso 1 1 calc R U
H10F H -0.2508 2.1075 -0.2861 0.031 Uiso 1 1 calc R U
P3 P -0.23913(3) 1.3406(2) -0.42415(4) 0.0239(4) Uani 1 1 d . .
H10G H -0.2501 1.2569 -0.4121 0.029 Uiso 1 1 calc R U
H10H H -0.2479 1.3919 -0.4454 0.029 Uiso 1 1 calc R U
P4 P -0.15950(3) 1.9933(2) -0.36844(4) 0.0255(4) Uani 1 1 d . .
H10I H -0.1673 2.1064 -0.3732 0.031 Uiso 1 1 calc R U
H10J H -0.1512 2.0033 -0.3442 0.031 Uiso 1 1 calc R U
P5 P -0.03731(3) 1.2934(2) -0.31429(4) 0.0248(4) Uani 1 1 d . .
H10K H -0.0438 1.1972 -0.2992 0.030 Uiso 1 1 calc R U
H10L H -0.0509 1.3445 -0.3284 0.030 Uiso 1 1 calc R U
P6 P 0.04330(3) 1.9724(2) -0.29316(4) 0.0261(4) Uani 1 1 d . .
H10M H 0.0375 2.0825 -0.2823 0.031 Uiso 1 1 calc R U
H10N H 0.0566 1.9315 -0.2771 0.031 Uiso 1 1 calc R U
C1 C -0.15857(11) 1.2604(8) -0.27792(17) 0.0265(15) Uani 1 1 d . .
H1A H -0.1522 1.1443 -0.2715 0.032 Uiso 1 1 calc R U
H1B H -0.1502 1.3003 -0.3006 0.032 Uiso 1 1 calc R U
C2 C -0.15334(11) 1.3846(8) -0.24664(15) 0.0241(15) Uani 1 1 d . .
H2A H -0.1620 1.4946 -0.2513 0.029 Uiso 1 1 calc R U
H2B H -0.1596 1.3351 -0.2233 0.029 Uiso 1 1 calc R U
C3 C -0.28905(12) 2.0264(8) -0.30666(15) 0.0247(15) Uani 1 1 d . .
H3A H -0.2982 1.9165 -0.3054 0.030 Uiso 1 1 calc R U
H3B H -0.2978 2.1142 -0.2919 0.030 Uiso 1 1 calc R U
C4 C -0.28759(11) 2.0861(8) -0.34661(14) 0.0221(14) Uani 1 1 d . .
H4A H -0.2757 2.1812 -0.3484 0.027 Uiso 1 1 calc R U
H4B H -0.2817 1.9889 -0.3620 0.027 Uiso 1 1 calc R U
C5 C -0.21348(11) 1.2226(8) -0.44189(15) 0.0227(14) Uani 1 1 d . .
H5A H -0.2022 1.3065 -0.4532 0.027 Uiso 1 1 calc R U
H5B H -0.2051 1.1668 -0.4208 0.027 Uiso 1 1 calc R U
C6 C -0.21952(11) 1.0836(8) -0.47063(15) 0.0219(14) Uani 1 1 d . .
H6A H -0.2309 0.9993 -0.4597 0.026 Uiso 1 1 calc R U
H6B H -0.2275 1.1385 -0.4922 0.026 Uiso 1 1 calc R U
C7 C -0.13603(12) 1.9674(9) -0.40366(17) 0.0301(16) Uani 1 1 d . .
H7A H -0.1331 1.8421 -0.4075 0.036 Uiso 1 1 calc R U
H7B H -0.1420 2.0158 -0.4274 0.036 Uiso 1 1 calc R U
C8 C -0.11223(12) 2.0549(9) -0.39386(16) 0.0295(16) Uani 1 1 d . .
H8A H -0.1155 2.1603 -0.3791 0.035 Uiso 1 1 calc R U
H8B H -0.1026 1.9753 -0.3782 0.035 Uiso 1 1 calc R U
C9 C -0.01606(12) 1.2038(8) -0.34718(15) 0.0266(15) Uani 1 1 d . .
H9A H -0.0088 1.3001 -0.3614 0.032 Uiso 1 1 calc R U
H9B H -0.0030 1.1458 -0.3333 0.032 Uiso 1 1 calc R U
C10 C -0.02702(11) 1.0733(9) -0.37451(16) 0.0266(15) Uani 1 1 d . .
H10A H -0.0341 0.9756 -0.3605 0.032 Uiso 1 1 calc R U
H10B H -0.0401 1.1303 -0.3886 0.032 Uiso 1 1 calc R U
C11 C 0.05659(11) 2.0265(8) -0.33786(16) 0.0242(15) Uani 1 1 d . .
H11A H 0.0571 1.9209 -0.3534 0.029 Uiso 1 1 calc R U
H11B H 0.0462 2.1123 -0.3506 0.029 Uiso 1 1 calc R U
C12 C 0.08169(12) 2.0997(9) -0.33420(16) 0.0274(15) Uani 1 1 d . .
H12A H 0.0812 2.2015 -0.3175 0.033 Uiso 1 1 calc R U
H12B H 0.0921 2.0115 -0.3224 0.033 Uiso 1 1 calc R U
C13 C -0.12710(11) 1.4223(9) -0.24194(15) 0.0255(15) Uani 1 1 d . .
C14 C -0.11712(12) 1.5595(9) -0.22041(16) 0.0274(15) Uani 1 1 d . .
H14A H -0.1265 1.6491 -0.2066 0.033 Uiso 1 1 calc R U
C15 C -0.09185(12) 1.5501(10) -0.22252(17) 0.0320(17) Uani 1 1 d . .
H15A H -0.0803 1.6311 -0.2103 0.038 Uiso 1 1 calc R U
C16 C -0.08570(12) 1.4049(9) -0.24507(17) 0.0322(17) Uani 1 1 d . .
H16A H -0.0691 1.3663 -0.2515 0.039 Uiso 1 1 calc R U
C17 C -0.10746(12) 1.3261(9) -0.25719(16) 0.0296(16) Uani 1 1 d . .
H17A H -0.1088 1.2222 -0.2736 0.036 Uiso 1 1 calc R U
C18 C -0.11955(14) 1.8074(9) -0.29332(18) 0.0367(18) Uani 1 1 d . .
H18A H -0.1296 1.8912 -0.2790 0.044 Uiso 1 1 calc R U
C19 C -0.09433(13) 1.8088(9) -0.29612(17) 0.0334(17) Uani 1 1 d . .
H19A H -0.0833 1.8927 -0.2836 0.040 Uiso 1 1 calc R U
C20 C -0.08725(13) 1.6717(9) -0.31892(17) 0.0338(18) Uani 1 1 d . .
H20A H -0.0704 1.6409 -0.3256 0.041 Uiso 1 1 calc R U
C21 C -0.10798(15) 1.5853(10) -0.33074(17) 0.042(2) Uani 1 1 d . .
H21A H -0.1084 1.4821 -0.3475 0.050 Uiso 1 1 calc R U
C22 C -0.12810(14) 1.6676(10) -0.31513(19) 0.042(2) Uani 1 1 d . .
H22A H -0.1453 1.6349 -0.3191 0.051 Uiso 1 1 calc R U
C23 C -0.31112(11) 2.1479(8) -0.36179(14) 0.0206(14) Uani 1 1 d . .
C24 C -0.31393(12) 2.2695(8) -0.39113(15) 0.0237(15) Uani 1 1 d . .
H24A H -0.3006 2.3274 -0.4049 0.028 Uiso 1 1 calc R U
C25 C -0.33867(12) 2.2939(9) -0.39759(15) 0.0282(16) Uani 1 1 d . .
H25A H -0.3459 2.3725 -0.4166 0.034 Uiso 1 1 calc R U
C26 C -0.35139(12) 2.1903(8) -0.37203(16) 0.0266(15) Uani 1 1 d . .
H26A H -0.3693 2.1826 -0.3698 0.032 Uiso 1 1 calc R U
C27 C -0.33449(12) 2.0988(8) -0.35032(16) 0.0251(15) Uani 1 1 d . .
H27A H -0.3383 2.0158 -0.3299 0.030 Uiso 1 1 calc R U
C28 C -0.31050(12) 2.4676(8) -0.30235(15) 0.0219(14) Uani 1 1 d . .
H28A H -0.2953 2.4196 -0.2917 0.026 Uiso 1 1 calc R U
C29 C -0.31205(12) 2.5863(8) -0.33204(15) 0.0246(15) Uani 1 1 d . .
H29A H -0.2983 2.6380 -0.3460 0.029 Uiso 1 1 calc R U
C30 C -0.33667(12) 2.6166(8) -0.33856(16) 0.0284(16) Uani 1 1 d . .
H30A H -0.3434 2.6942 -0.3582 0.034 Uiso 1 1 calc R U
C31 C -0.35043(12) 2.5198(9) -0.31277(16) 0.0288(16) Uani 1 1 d . .
H31A H -0.3683 2.5180 -0.3108 0.035 Uiso 1 1 calc R U
C32 C -0.33392(11) 2.4257(8) -0.29032(15) 0.0249(15) Uani 1 1 d . .
H32A H -0.3381 2.3451 -0.2696 0.030 Uiso 1 1 calc R U
C33 C -0.19733(11) 0.9898(8) -0.48338(14) 0.0201(14) Uani 1 1 d . .
C34 C -0.18650(11) 0.8417(8) -0.46620(15) 0.0229(14) Uani 1 1 d . .
H34A H -0.1931 0.7770 -0.4445 0.027 Uiso 1 1 calc R U
C35 C -0.16532(12) 0.7994(9) -0.48533(17) 0.0304(16) Uani 1 1 d . .
H35A H -0.1542 0.7014 -0.4794 0.036 Uiso 1 1 calc R U
C36 C -0.16241(12) 0.9222(9) -0.51451(16) 0.0271(15) Uani 1 1 d . .
H36A H -0.1489 0.9258 -0.5327 0.032 Uiso 1 1 calc R U
C37 C -0.18213(11) 1.0382(8) -0.51307(15) 0.0226(14) Uani 1 1 d . .
H37A H -0.1850 1.1370 -0.5305 0.027 Uiso 1 1 calc R U
C38 C -0.21622(13) 0.5791(9) -0.52214(18) 0.0342(17) Uani 1 1 d . .
H38A H -0.2227 0.5145 -0.5003 0.041 Uiso 1 1 calc R U
C39 C -0.19453(14) 0.5442(9) -0.5410(2) 0.042(2) Uani 1 1 d . .
H39A H -0.1829 0.4501 -0.5346 0.050 Uiso 1 1 calc R U
C40 C -0.19209(13) 0.6642(10) -0.57034(18) 0.0377(18) Uani 1 1 d . .
H40A H -0.1785 0.6698 -0.5884 0.045 Uiso 1 1 calc R U
C41 C -0.21224(12) 0.7741(9) -0.56971(15) 0.0280(16) Uani 1 1 d . .
H41A H -0.2154 0.8723 -0.5871 0.034 Uiso 1 1 calc R U
C42 C -0.22724(12) 0.7220(8) -0.54020(16) 0.0276(15) Uani 1 1 d . .
H42A H -0.2428 0.7772 -0.5331 0.033 Uiso 1 1 calc R U
C43 C -0.09790(12) 2.1037(8) -0.42686(17) 0.0266(15) Uani 1 1 d . .
C44 C -0.07929(11) 2.2305(9) -0.42779(18) 0.0293(16) Uani 1 1 d . .
H44A H -0.0736 2.3009 -0.4062 0.035 Uiso 1 1 calc R U
C45 C -0.07011(12) 2.2413(9) -0.46464(19) 0.0340(17) Uani 1 1 d . .
H45A H -0.0570 2.3204 -0.4733 0.041 Uiso 1 1 calc R U
C46 C -0.08297(12) 2.1217(8) -0.48678(17) 0.0272(15) Uani 1 1 d . .
H46A H -0.0807 2.1022 -0.5139 0.033 Uiso 1 1 calc R U
C47 C -0.09983(12) 2.0352(9) -0.46376(17) 0.0277(15) Uani 1 1 d . .
H47A H -0.1116 1.9452 -0.4721 0.033 Uiso 1 1 calc R U
C48 C -0.13351(12) 2.4336(9) -0.44072(17) 0.0299(16) Uani 1 1 d . .
H48A H -0.1402 2.4180 -0.4153 0.036 Uiso 1 1 calc R U
C49 C -0.11469(12) 2.5462(9) -0.4507(2) 0.0359(17) Uani 1 1 d . .
H49A H -0.1057 2.6250 -0.4336 0.043 Uiso 1 1 calc R U
C50 C -0.11095(15) 2.5288(11) -0.4895(2) 0.048(2) Uani 1 1 d . .
H50A H -0.0987 2.5925 -0.5045 0.058 Uiso 1 1 calc R U
C51 C -0.12734(15) 2.4063(11) -0.50287(19) 0.047(2) Uani 1 1 d . .
H51A H -0.1288 2.3667 -0.5292 0.056 Uiso 1 1 calc R U
C52 C -0.14116(12) 2.3472(9) -0.47301(19) 0.0345(17) Uani 1 1 d . .
H52A H -0.1543 2.2587 -0.4744 0.041 Uiso 1 1 calc R U
C53 C -0.00881(11) 1.0050(8) -0.40092(15) 0.0224(14) Uani 1 1 d . .
C54 C 0.00865(12) 0.8735(8) -0.39350(16) 0.0264(15) Uani 1 1 d . .
H54A H 0.0109 0.8115 -0.3694 0.032 Uiso 1 1 calc R U
C55 C 0.02212(12) 0.8448(9) -0.42605(17) 0.0278(15) Uani 1 1 d . .
H55A H 0.0354 0.7585 -0.4290 0.033 Uiso 1 1 calc R U
C56 C 0.01315(12) 0.9567(9) -0.45427(17) 0.0277(15) Uani 1 1 d . .
H56A H 0.0191 0.9648 -0.4803 0.033 Uiso 1 1 calc R U
C57 C -0.00565(12) 1.0557(8) -0.43841(15) 0.0246(15) Uani 1 1 d . .
H57A H -0.0154 1.1455 -0.4517 0.030 Uiso 1 1 calc R U
C58 C -0.01863(13) 0.5406(9) -0.4432(2) 0.0395(19) Uani 1 1 d . .
H58A H -0.0060 0.4490 -0.4404 0.047 Uiso 1 1 calc R U
C59 C -0.02434(12) 0.6323(9) -0.47627(18) 0.0328(17) Uani 1 1 d . .
H59A H -0.0163 0.6170 -0.5008 0.039 Uiso 1 1 calc R U
C60 C -0.04307(13) 0.7480(9) -0.4686(2) 0.0360(17) Uani 1 1 d . .
H60A H -0.0506 0.8301 -0.4866 0.043 Uiso 1 1 calc R U
C61 C -0.04902(13) 0.7319(9) -0.4302(2) 0.0385(18) Uani 1 1 d . .
H61A H -0.0616 0.7990 -0.4167 0.046 Uiso 1 1 calc R U
C62 C -0.03384(14) 0.6027(10) -0.41477(19) 0.0404(19) Uani 1 1 d . .
H62A H -0.0339 0.5624 -0.3884 0.048 Uiso 1 1 calc R U
C63 C 0.09293(11) 2.1538(8) -0.37011(16) 0.0218(14) Uani 1 1 d . .
C64 C 0.11169(11) 2.2804(9) -0.37383(17) 0.0269(15) Uani 1 1 d . .
H64A H 0.1190 2.3498 -0.3533 0.032 Uiso 1 1 calc R U
C65 C 0.11773(12) 2.2903(9) -0.41167(18) 0.0300(16) Uani 1 1 d . .
H65A H 0.1301 2.3689 -0.4226 0.036 Uiso 1 1 calc R U
C66 C 0.10328(12) 2.1706(8) -0.43177(17) 0.0294(16) Uani 1 1 d . .
H66A H 0.1037 2.1515 -0.4592 0.035 Uiso 1 1 calc R U
C67 C 0.08792(12) 2.0855(9) -0.40636(16) 0.0264(15) Uani 1 1 d . .
H67A H 0.0756 1.9960 -0.4126 0.032 Uiso 1 1 calc R U
C68 C 0.07239(12) 2.5874(9) -0.38685(16) 0.0276(16) Uani 1 1 d . .
H68A H 0.0807 2.6585 -0.3675 0.033 Uiso 1 1 calc R U
C69 C 0.07694(12) 2.5914(9) -0.42550(16) 0.0277(16) Uani 1 1 d . .
H69A H 0.0890 2.6655 -0.4384 0.033 Uiso 1 1 calc R U
C70 C 0.06128(12) 2.4711(9) -0.44223(16) 0.0301(17) Uani 1 1 d . .
H70A H 0.0605 2.4445 -0.4693 0.036 Uiso 1 1 calc R U
C71 C 0.04716(12) 2.3945(9) -0.41502(18) 0.0310(16) Uani 1 1 d . .
H71A H 0.0344 2.3053 -0.4190 0.037 Uiso 1 1 calc R U
C72 C 0.05403(12) 2.4684(9) -0.38068(16) 0.0283(16) Uani 1 1 d . .
H72A H 0.0470 2.4387 -0.3560 0.034 Uiso 1 1 calc R U

loop_
_atom_site_aniso_label
_atom_site_aniso_U_11
_atom_site_aniso_U_22
_atom_site_aniso_U_33
_atom_site_aniso_U_23
_atom_site_aniso_U_13
_atom_site_aniso_U_12
Cu1 0.0433(5) 0.0257(5) 0.0331(5) 0.0089(4) -0.0143(4) -0.0029(4)
Cu2 0.0395(5) 0.0364(6) 0.0232(4) -0.0073(4) -0.0006(3) 0.0115(4)
Cu3 0.0450(5) 0.0293(5) 0.0168(4) -0.0086(3) -0.0046(3) 0.0050(4)
Cu4 0.0400(5) 0.0265(5) 0.0256(4) 0.0014(4) 0.0028(3) -0.0040(4)
Cu5 0.0421(5) 0.0275(5) 0.0170(4) -0.0078(3) -0.0002(3) -0.0045(4)
Cu6 0.0456(5) 0.0337(6) 0.0261(4) 0.0082(4) 0.0043(4) -0.0103(4)
Fe1 0.0298(5) 0.0260(6) 0.0158(4) 0.0057(4) -0.0026(4) 0.0034(4)
Fe2 0.0282(5) 0.0175(5) 0.0100(4) -0.0016(3) -0.0041(3) 0.0000(4)
Fe3 0.0308(5) 0.0171(5) 0.0100(4) -0.0027(3) -0.0032(3) 0.0010(4)
Fe4 0.0264(5) 0.0192(5) 0.0203(4) 0.0027(4) -0.0024(4) 0.0034(4)
Fe5 0.0297(5) 0.0168(5) 0.0167(4) -0.0041(4) -0.0064(4) 0.0029(4)
Fe6 0.0258(5) 0.0207(5) 0.0131(4) -0.0017(4) -0.0011(3) 0.0029(4)
Cl1 0.0325(9) 0.0291(10) 0.0144(7) -0.0008(6) -0.0019(6) -0.0048(7)
Cl2 0.0335(9) 0.0204(9) 0.0128(7) 0.0012(6) -0.0050(6) -0.0007(7)
Cl3 0.0332(9) 0.0242(9) 0.0183(7) -0.0036(6) -0.0001(6) 0.0028(7)
Cl4 0.0398(9) 0.0248(9) 0.0123(7) 0.0029(6) -0.0019(6) 0.0056(7)
Cl5 0.0402(10) 0.0247(9) 0.0238(8) 0.0027(7) 0.0009(7) 0.0035(8)
Cl6 0.0326(9) 0.0277(9) 0.0132(7) -0.0011(6) 0.0013(6) 0.0026(7)
P1 0.0373(10) 0.0182(10) 0.0217(8) 0.0012(7) -0.0022(7) -0.0018(8)
P2 0.0368(10) 0.0273(11) 0.0138(8) -0.0026(7) -0.0020(7) 0.0040(8)
P3 0.0334(10) 0.0266(10) 0.0117(7) -0.0045(7) -0.0023(6) 0.0050(8)
P4 0.0403(10) 0.0205(10) 0.0155(8) 0.0027(7) -0.0026(7) 0.0009(8)
P5 0.0342(10) 0.0238(10) 0.0164(8) -0.0052(7) -0.0019(7) 0.0025(8)
P6 0.0359(10) 0.0247(10) 0.0176(8) 0.0045(7) -0.0033(7) -0.0020(8)
C1 0.032(4) 0.022(4) 0.025(3) 0.001(3) -0.003(3) 0.007(3)
C2 0.031(4) 0.026(4) 0.014(3) 0.006(3) 0.004(2) 0.003(3)
C3 0.034(4) 0.024(4) 0.016(3) -0.005(3) 0.000(3) 0.002(3)
C4 0.035(4) 0.019(4) 0.012(3) 0.000(3) 0.003(2) 0.003(3)
C5 0.030(4) 0.024(4) 0.014(3) -0.001(3) -0.003(2) 0.005(3)
C6 0.027(3) 0.024(4) 0.014(3) -0.003(3) -0.006(2) 0.005(3)
C7 0.041(4) 0.027(4) 0.022(3) 0.000(3) 0.006(3) -0.006(3)
C8 0.039(4) 0.028(4) 0.021(3) 0.000(3) -0.007(3) -0.001(3)
C9 0.039(4) 0.025(4) 0.016(3) -0.002(3) -0.004(3) 0.001(3)
C10 0.027(4) 0.033(4) 0.020(3) -0.007(3) -0.010(3) 0.008(3)
C11 0.030(4) 0.023(4) 0.021(3) 0.001(3) -0.002(3) -0.004(3)
C12 0.036(4) 0.029(4) 0.017(3) 0.006(3) -0.006(3) -0.003(3)
C13 0.034(4) 0.027(4) 0.016(3) 0.012(3) -0.002(3) 0.007(3)
C14 0.036(4) 0.028(4) 0.018(3) 0.003(3) -0.005(3) -0.003(3)
C15 0.032(4) 0.045(5) 0.020(3) 0.009(3) -0.007(3) -0.003(3)
C16 0.032(4) 0.037(5) 0.028(4) 0.018(3) 0.000(3) 0.007(3)
C17 0.039(4) 0.032(4) 0.018(3) 0.006(3) -0.004(3) 0.001(3)
C18 0.053(5) 0.024(4) 0.033(4) 0.013(3) 0.008(3) 0.014(4)
C19 0.052(5) 0.027(4) 0.022(3) 0.012(3) -0.008(3) -0.005(3)
C20 0.033(4) 0.043(5) 0.025(3) 0.019(3) 0.002(3) 0.010(4)
C21 0.073(6) 0.038(5) 0.015(3) 0.007(3) -0.008(3) 0.000(4)
C22 0.038(4) 0.052(6) 0.037(4) 0.032(4) -0.020(3) -0.004(4)
C23 0.038(4) 0.013(3) 0.011(3) -0.006(2) -0.002(2) -0.001(3)
C24 0.039(4) 0.023(4) 0.009(3) -0.002(3) -0.003(2) 0.002(3)
C25 0.048(4) 0.028(4) 0.009(3) -0.001(3) -0.011(3) 0.000(3)
C26 0.031(4) 0.028(4) 0.021(3) -0.007(3) -0.011(3) 0.001(3)
C27 0.036(4) 0.019(4) 0.021(3) -0.007(3) 0.002(3) -0.006(3)
C28 0.034(4) 0.016(4) 0.015(3) -0.007(3) -0.005(3) 0.000(3)
C29 0.036(4) 0.021(4) 0.017(3) -0.005(3) -0.003(3) 0.001(3)
C30 0.043(4) 0.019(4) 0.023(3) -0.004(3) -0.009(3) 0.004(3)
C31 0.031(4) 0.035(4) 0.020(3) -0.014(3) -0.004(3) 0.005(3)
C32 0.036(4) 0.024(4) 0.014(3) -0.006(3) 0.000(3) -0.005(3)
C33 0.028(4) 0.022(4) 0.011(3) -0.009(2) -0.008(2) -0.002(3)
C34 0.035(4) 0.022(4) 0.012(3) -0.004(3) -0.005(2) 0.000(3)
C35 0.031(4) 0.034(4) 0.026(3) -0.009(3) -0.012(3) 0.006(3)
C36 0.032(4) 0.030(4) 0.020(3) -0.014(3) -0.001(3) -0.002(3)
C37 0.033(4) 0.020(4) 0.014(3) -0.005(3) -0.001(2) -0.008(3)
C38 0.046(5) 0.026(4) 0.030(4) -0.004(3) -0.010(3) -0.012(4)
C39 0.057(5) 0.024(4) 0.044(4) -0.016(3) -0.023(4) 0.008(4)
C40 0.046(5) 0.041(5) 0.026(4) -0.017(3) 0.000(3) 0.002(4)
C41 0.043(4) 0.029(4) 0.012(3) -0.004(3) -0.011(3) -0.004(3)
C42 0.036(4) 0.025(4) 0.022(3) -0.003(3) -0.002(3) -0.004(3)
C43 0.033(4) 0.020(4) 0.027(3) 0.005(3) -0.005(3) 0.006(3)
C44 0.019(3) 0.025(4) 0.044(4) 0.004(3) -0.009(3) 0.005(3)
C45 0.027(4) 0.026(4) 0.048(4) 0.018(3) 0.006(3) 0.011(3)
C46 0.034(4) 0.018(4) 0.030(3) 0.002(3) -0.002(3) 0.008(3)
C47 0.033(4) 0.021(4) 0.028(3) 0.002(3) -0.004(3) 0.001(3)
C48 0.036(4) 0.030(4) 0.024(3) 0.003(3) 0.004(3) 0.017(3)
C49 0.026(4) 0.025(4) 0.057(5) -0.004(4) -0.008(3) 0.005(3)
C50 0.048(5) 0.040(5) 0.058(5) 0.032(4) 0.022(4) 0.026(4)
C51 0.064(6) 0.050(6) 0.027(4) 0.005(4) 0.000(4) 0.038(5)
C52 0.028(4) 0.026(4) 0.050(4) -0.009(3) -0.013(3) 0.006(3)
C53 0.034(4) 0.021(4) 0.012(3) -0.009(3) -0.007(2) -0.003(3)
C54 0.040(4) 0.024(4) 0.015(3) -0.004(3) -0.009(3) 0.000(3)
C55 0.028(4) 0.023(4) 0.032(4) -0.011(3) -0.009(3) 0.002(3)
C56 0.036(4) 0.028(4) 0.019(3) -0.002(3) 0.000(3) 0.000(3)
C57 0.036(4) 0.021(4) 0.016(3) 0.002(3) -0.007(3) -0.001(3)
C58 0.036(4) 0.019(4) 0.063(5) -0.006(4) -0.015(4) -0.002(3)
C59 0.037(4) 0.029(4) 0.033(4) -0.016(3) -0.006(3) 0.000(3)
C60 0.039(4) 0.025(4) 0.045(4) -0.010(3) -0.021(3) 0.000(3)
C61 0.035(4) 0.027(4) 0.054(5) -0.012(4) 0.001(3) -0.006(4)
C62 0.050(5) 0.038(5) 0.033(4) 0.008(4) -0.004(3) -0.015(4)
C63 0.025(3) 0.018(4) 0.023(3) 0.003(3) 0.000(2) -0.001(3)
C64 0.026(4) 0.029(4) 0.025(3) 0.000(3) -0.008(3) 0.007(3)
C65 0.030(4) 0.022(4) 0.038(4) 0.012(3) 0.005(3) 0.010(3)
C66 0.043(4) 0.020(4) 0.025(3) 0.002(3) 0.008(3) 0.007(3)
C67 0.032(4) 0.022(4) 0.025(3) -0.002(3) 0.001(3) 0.002(3)
C68 0.035(4) 0.028(4) 0.020(3) -0.009(3) -0.004(3) 0.008(3)
C69 0.035(4) 0.028(4) 0.020(3) 0.010(3) -0.001(3) 0.009(3)
C70 0.033(4) 0.040(5) 0.016(3) -0.009(3) -0.010(3) 0.012(3)
C71 0.024(4) 0.030(4) 0.040(4) -0.002(3) -0.005(3) 0.001(3)
C72 0.038(4) 0.028(4) 0.019(3) 0.007(3) 0.007(3) 0.011(3)

loop_
_atom_type_symbol
_atom_type_description
_atom_type_scat_dispersion_real
_atom_type_scat_dispersion_imag
_atom_type_scat_source
C C 0.0033 0.0016 'International Tables Vol C Tables 4.2.6.8 and 6.1.1.4'
H H 0.0000 0.0000 'International Tables Vol C Tables 4.2.6.8 and 6.1.1.4'
P P 0.1023 0.0942 'International Tables Vol C Tables 4.2.6.8 and 6.1.1.4'
Cl Cl 0.1484 0.1585 'International Tables Vol C Tables 4.2.6.8 and 6.1.1.4'
Fe Fe 0.3463 0.8444 'International Tables Vol C Tables 4.2.6.8 and 6.1.1.4'
Cu Cu 0.3201 1.2651 'International Tables Vol C Tables 4.2.6.8 and 6.1.1.4'

loop_
_geom_angle_atom_site_label_1
_geom_angle_atom_site_label_2
_geom_angle_atom_site_label_3
_geom_angle
_geom_angle_site_symmetry_1
_geom_angle_site_symmetry_3
P1 Cu1 Cl1 124.85(7) . .
P1 Cu1 Cl2 120.35(7) . .
Cl1 Cu1 Cl2 99.69(6) . .
P1 Cu1 Cl3 106.84(7) . .
Cl1 Cu1 Cl3 106.64(6) . .
Cl2 Cu1 Cl3 93.61(6) . .
P1 Cu1 Cu3 135.91(6) . .
Cl1 Cu1 Cu3 51.79(4) . .
Cl2 Cu1 Cu3 101.85(5) . .
Cl3 Cu1 Cu3 54.85(5) . .
P2 Cu2 Cl2 121.81(7) . .
P2 Cu2 Cl1 120.85(7) . .
Cl2 Cu2 Cl1 97.16(6) . .
P2 Cu2 Cl4 118.39(7) . .
Cl2 Cu2 Cl4 101.57(6) . .
Cl1 Cu2 Cl4 90.92(6) . .
P3 Cu3 Cl4 140.93(7) . .
P3 Cu3 Cl1 115.62(7) . .
Cl4 Cu3 Cl1 94.68(6) . .
P3 Cu3 Cl3 102.38(6) . .
Cl4 Cu3 Cl3 93.02(6) . .
Cl1 Cu3 Cl3 103.63(6) . .
P3 Cu3 Cu1 121.17(6) . .
Cl4 Cu3 Cu1 96.80(5) . .
Cl1 Cu3 Cu1 50.71(5) . .
Cl3 Cu3 Cu1 52.92(4) . .
P4 Cu4 Cl3 126.68(7) . .
P4 Cu4 Cl4 124.09(7) . .
Cl3 Cu4 Cl4 97.54(6) . .
P4 Cu4 Cl2 110.41(6) . .
Cl3 Cu4 Cl2 92.41(6) . .
Cl4 Cu4 Cl2 98.30(6) . .
P5 Cu5 Cl6 127.85(7) . 2_554
P5 Cu5 Cl5 121.10(7) . .
Cl6 Cu5 Cl5 103.88(6) 2_554 .
P5 Cu5 Cl6 104.41(6) . .
Cl6 Cu5 Cl6 98.19(6) 2_554 .
Cl5 Cu5 Cl6 92.40(6) . .
P6 Cu6 Cl5 137.23(8) . .
P6 Cu6 Cl6 120.30(8) . .
Cl5 Cu6 Cl6 101.26(7) . .
C22 Fe1 C18 40.7(3) . .
C22 Fe1 C15 158.8(3) . .
C18 Fe1 C15 122.9(3) . .
C22 Fe1 C21 40.4(3) . .
C18 Fe1 C21 67.8(3) . .
C15 Fe1 C21 159.3(3) . .
C22 Fe1 C17 121.3(3) . .
C18 Fe1 C17 156.2(3) . .
C15 Fe1 C17 68.7(3) . .
C21 Fe1 C17 108.9(3) . .
C22 Fe1 C14 122.2(3) . .
C18 Fe1 C14 105.8(3) . .
C15 Fe1 C14 40.4(3) . .
C21 Fe1 C14 159.6(3) . .
C17 Fe1 C14 68.6(3) . .
C22 Fe1 C13 105.7(3) . .
C18 Fe1 C13 119.6(3) . .
C15 Fe1 C13 68.7(3) . .
C21 Fe1 C13 123.9(3) . .
C17 Fe1 C13 41.0(2) . .
C14 Fe1 C13 40.8(2) . .
C22 Fe1 C16 158.0(3) . .
C18 Fe1 C16 160.7(3) . .
C15 Fe1 C16 40.9(3) . .
C21 Fe1 C16 123.9(3) . .
C17 Fe1 C16 40.7(3) . .
C14 Fe1 C16 68.4(3) . .
C13 Fe1 C16 68.8(3) . .
C22 Fe1 C19 67.7(3) . .
C18 Fe1 C19 40.2(3) . .
C15 Fe1 C19 108.7(3) . .
C21 Fe1 C19 66.9(3) . .
C17 Fe1 C19 162.2(3) . .
C14 Fe1 C19 121.6(3) . .
C13 Fe1 C19 155.9(3) . .
C16 Fe1 C19 125.9(3) . .
C22 Fe1 C20 67.7(3) . .
C18 Fe1 C20 67.6(3) . .
C15 Fe1 C20 123.8(3) . .
C21 Fe1 C20 39.9(3) . .
C17 Fe1 C20 126.1(3) . .
C14 Fe1 C20 157.6(3) . .
C13 Fe1 C20 161.3(3) . .
C16 Fe1 C20 110.3(3) . .
C19 Fe1 C20 39.7(3) . .
C24 Fe2 C30 120.6(3) . .
C24 Fe2 C26 68.4(3) . .
C30 Fe2 C26 124.7(3) . .
C24 Fe2 C23 41.0(2) . .
C30 Fe2 C23 156.1(3) . .
C26 Fe2 C23 68.6(3) . .
C24 Fe2 C32 159.1(3) . .
C30 Fe2 C32 68.4(3) . .
C26 Fe2 C32 124.1(3) . .
C23 Fe2 C32 123.5(2) . .
C24 Fe2 C25 40.6(3) . .
C30 Fe2 C25 107.5(3) . .
C26 Fe2 C25 40.6(3) . .
C23 Fe2 C25 68.6(2) . .
C32 Fe2 C25 159.5(3) . .
C24 Fe2 C28 122.1(3) . .
C30 Fe2 C28 67.8(3) . .
C26 Fe2 C28 159.3(2) . .
C23 Fe2 C28 106.7(2) . .
C32 Fe2 C28 40.5(2) . .
C25 Fe2 C28 158.3(3) . .
C24 Fe2 C31 157.4(3) . .
C30 Fe2 C31 40.8(3) . .
C26 Fe2 C31 109.3(3) . .
C23 Fe2 C31 160.9(3) . .
C32 Fe2 C31 40.8(3) . .
C25 Fe2 C31 123.0(3) . .
C28 Fe2 C31 68.2(3) . .
C24 Fe2 C27 68.4(2) . .
C30 Fe2 C27 161.8(3) . .
C26 Fe2 C27 40.5(2) . .
C23 Fe2 C27 40.7(2) . .
C32 Fe2 C27 109.1(2) . .
C25 Fe2 C27 68.2(3) . .
C28 Fe2 C27 122.9(2) . .
C31 Fe2 C27 125.5(3) . .
C24 Fe2 C29 105.4(3) . .
C30 Fe2 C29 40.4(3) . .
C26 Fe2 C29 159.6(2) . .
C23 Fe2 C29 120.3(3) . .
C32 Fe2 C29 68.4(2) . .
C25 Fe2 C29 122.3(2) . .
C28 Fe2 C29 40.4(2) . .
C31 Fe2 C29 68.5(3) . .
C27 Fe2 C29 157.1(3) . .
C35 Fe3 C39 105.8(3) . .
C35 Fe3 C36 41.0(3) . .
C39 Fe3 C36 121.3(3) . .
C35 Fe3 C37 68.5(3) . .
C39 Fe3 C37 158.1(3) . .
C36 Fe3 C37 40.7(3) . .
C35 Fe3 C34 40.4(2) . .
C39 Fe3 C34 122.2(3) . .
C36 Fe3 C34 68.2(2) . .
C37 Fe3 C34 68.0(2) . .
C35 Fe3 C40 121.8(3) . .
C39 Fe3 C40 40.6(3) . .
C36 Fe3 C40 106.7(3) . .
C37 Fe3 C40 123.1(3) . .
C34 Fe3 C40 157.9(3) . .
C35 Fe3 C41 158.6(3) . .
C39 Fe3 C41 67.8(3) . .
C36 Fe3 C41 123.4(3) . .
C37 Fe3 C41 109.3(3) . .
C34 Fe3 C41 160.3(3) . .
C40 Fe3 C41 40.2(3) . .
C35 Fe3 C38 121.2(3) . .
C39 Fe3 C38 40.5(3) . .
C36 Fe3 C38 157.2(3) . .
C37 Fe3 C38 160.5(3) . .
C34 Fe3 C38 107.5(3) . .
C40 Fe3 C38 68.3(3) . .
C41 Fe3 C38 68.1(3) . .
C35 Fe3 C42 158.2(3) . .
C39 Fe3 C42 67.8(3) . .
C36 Fe3 C42 160.2(3) . .
C37 Fe3 C42 125.1(3) . .
C34 Fe3 C42 124.0(2) . .
C40 Fe3 C42 67.8(3) . .
C41 Fe3 C42 40.3(2) . .
C38 Fe3 C42 40.5(3) . .
C35 Fe3 C33 68.8(3) . .
C39 Fe3 C33 159.1(3) . .
C36 Fe3 C33 68.7(2) . .
C37 Fe3 C33 40.5(2) . .
C34 Fe3 C33 40.9(2) . .
C40 Fe3 C33 159.4(3) . .
C41 Fe3 C33 124.3(3) . .
C38 Fe3 C33 123.8(3) . .
C42 Fe3 C33 109.3(3) . .
C44 Fe4 C49 106.3(3) . .
C44 Fe4 C52 149.8(3) . .
C49 Fe4 C52 68.0(3) . .
C44 Fe4 C48 115.7(3) . .
C49 Fe4 C48 40.6(3) . .
C52 Fe4 C48 40.5(3) . .
C44 Fe4 C45 41.3(3) . .
C49 Fe4 C45 116.4(3) . .
C52 Fe4 C45 168.4(3) . .
C48 Fe4 C45 149.4(3) . .
C44 Fe4 C43 41.1(3) . .
C49 Fe4 C43 127.1(3) . .
C52 Fe4 C43 117.3(3) . .
C48 Fe4 C43 106.6(3) . .
C45 Fe4 C43 69.5(3) . .
C44 Fe4 C50 128.3(3) . .
C49 Fe4 C50 40.9(3) . .
C52 Fe4 C50 67.7(3) . .
C48 Fe4 C50 68.3(3) . .
C45 Fe4 C50 108.0(3) . .
C43 Fe4 C50 166.3(3) . .
C44 Fe4 C51 167.2(3) . .
C49 Fe4 C51 68.0(3) . .
C52 Fe4 C51 40.3(3) . .
C48 Fe4 C51 68.0(3) . .
C45 Fe4 C51 129.7(3) . .
C43 Fe4 C51 151.4(3) . .
C50 Fe4 C51 40.1(3) . .
C44 Fe4 C46 68.8(3) . .
C49 Fe4 C46 150.4(3) . .
C52 Fe4 C46 130.9(3) . .
C48 Fe4 C46 168.5(3) . .
C45 Fe4 C46 40.5(3) . .
C43 Fe4 C46 69.3(3) . .
C50 Fe4 C46 118.1(3) . .
C51 Fe4 C46 110.1(3) . .
C44 Fe4 C47 68.5(3) . .
C49 Fe4 C47 166.8(3) . .
C52 Fe4 C47 110.0(3) . .
C48 Fe4 C47 129.5(3) . .
C45 Fe4 C47 68.3(3) . .
C43 Fe4 C47 41.1(2) . .
C50 Fe4 C47 151.7(3) . .
C51 Fe4 C47 119.5(3) . .
C46 Fe4 C47 40.6(2) . .
C62 Fe5 C57 150.5(3) . .
C62 Fe5 C58 40.8(3) . .
C57 Fe5 C58 168.0(3) . .
C62 Fe5 C53 115.5(3) . .
C57 Fe5 C53 40.8(2) . .
C58 Fe5 C53 150.0(3) . .
C62 Fe5 C61 40.9(3) . .
C57 Fe5 C61 117.9(3) . .
C58 Fe5 C61 68.6(3) . .
C53 Fe5 C61 105.7(3) . .
C62 Fe5 C59 68.7(3) . .
C57 Fe5 C59 129.8(3) . .
C58 Fe5 C59 40.9(3) . .
C53 Fe5 C59 166.3(3) . .
C61 Fe5 C59 68.4(3) . .
C62 Fe5 C54 105.8(3) . .
C57 Fe5 C54 68.3(3) . .
C58 Fe5 C54 117.2(3) . .
C53 Fe5 C54 41.0(2) . .
C61 Fe5 C54 126.0(3) . .
C59 Fe5 C54 152.3(3) . .
C62 Fe5 C56 166.1(3) . .
C57 Fe5 C56 40.7(3) . .
C58 Fe5 C56 129.4(3) . .
C53 Fe5 C56 69.0(2) . .
C61 Fe5 C56 152.7(3) . .
C59 Fe5 C56 110.2(3) . .
C54 Fe5 C56 68.4(3) . .
C62 Fe5 C60 68.5(3) . .
C57 Fe5 C60 109.5(3) . .
C58 Fe5 C60 68.1(3) . .
C53 Fe5 C60 127.7(3) . .
C61 Fe5 C60 40.9(3) . .
C59 Fe5 C60 40.0(3) . .
C54 Fe5 C60 165.2(3) . .
C56 Fe5 C60 120.1(3) . .
C62 Fe5 C55 127.1(3) . .
C57 Fe5 C55 68.0(3) . .
C58 Fe5 C55 108.6(3) . .
C53 Fe5 C55 68.6(3) . .
C61 Fe5 C55 164.3(3) . .
C59 Fe5 C55 120.3(3) . .
C54 Fe5 C55 40.3(2) . .
C56 Fe5 C55 40.6(3) . .
C60 Fe5 C55 153.8(3) . .
C65 Fe6 C70 125.6(3) . .
C65 Fe6 C64 40.7(2) . .
C70 Fe6 C64 161.5(3) . .
C65 Fe6 C68 120.7(3) . .
C70 Fe6 C68 68.0(3) . .
C64 Fe6 C68 106.5(3) . .
C65 Fe6 C63 68.9(2) . .
C70 Fe6 C63 156.4(3) . .
C64 Fe6 C63 41.4(3) . .
C68 Fe6 C63 123.6(2) . .
C65 Fe6 C72 155.5(3) . .
C70 Fe6 C72 67.5(2) . .
C64 Fe6 C72 120.4(3) . .
C68 Fe6 C72 40.0(3) . .
C63 Fe6 C72 107.1(2) . .
C65 Fe6 C71 162.1(3) . .
C70 Fe6 C71 40.0(3) . .
C64 Fe6 C71 156.2(3) . .
C68 Fe6 C71 68.2(3) . .
C63 Fe6 C71 120.9(3) . .
C72 Fe6 C71 40.7(3) . .
C65 Fe6 C66 40.9(3) . .
C70 Fe6 C66 108.8(3) . .
C64 Fe6 C66 68.8(3) . .
C68 Fe6 C66 156.7(3) . .
C63 Fe6 C66 68.8(2) . .
C72 Fe6 C66 162.1(3) . .
C71 Fe6 C66 125.2(3) . .
C65 Fe6 C69 107.7(3) . .
C70 Fe6 C69 40.4(3) . .
C64 Fe6 C69 124.0(3) . .
C68 Fe6 C69 40.7(2) . .
C63 Fe6 C69 161.0(3) . .
C72 Fe6 C69 67.7(3) . .
C71 Fe6 C69 68.0(3) . .
C66 Fe6 C69 121.7(2) . .
C65 Fe6 C67 68.7(3) . .
C70 Fe6 C67 121.7(3) . .
C64 Fe6 C67 69.2(3) . .
C68 Fe6 C67 161.2(2) . .
C63 Fe6 C67 41.2(2) . .
C72 Fe6 C67 125.2(3) . .
C71 Fe6 C67 107.9(3) . .
C66 Fe6 C67 40.5(2) . .
C69 Fe6 C67 156.7(2) . .
Cu1 Cl1 Cu3 77.50(6) . .
Cu1 Cl1 Cu2 80.12(6) . .
Cu3 Cl1 Cu2 85.14(6) . .
Cu1 Cl2 Cu2 81.18(6) . .
Cu1 Cl2 Cu4 83.20(5) . .
Cu2 Cl2 Cu4 78.95(5) . .
Cu4 Cl3 Cu1 85.16(5) . .
Cu4 Cl3 Cu3 82.14(6) . .
Cu1 Cl3 Cu3 72.23(5) . .
Cu3 Cl4 Cu4 85.90(6) . .
Cu3 Cl4 Cu2 85.93(6) . .
Cu4 Cl4 Cu2 81.07(5) . .
Cu6 Cl5 Cu5 85.48(6) . .
Cu5 Cl6 Cu6 88.87(6) 2_554 .
Cu5 Cl6 Cu5 81.78(5) 2_554 .
Cu6 Cl6 Cu5 78.05(5) . .
C1 P1 Cu1 114.7(2) . .
C1 P1 H10C 108.6 . .
Cu1 P1 H10C 108.6 . .
C1 P1 H10D 108.6 . .
Cu1 P1 H10D 108.6 . .
H10C P1 H10D 107.6 . .
C3 P2 Cu2 117.2(2) . .
C3 P2 H10E 108.0 . .
Cu2 P2 H10E 108.0 . .
C3 P2 H10F 108.0 . .
Cu2 P2 H10F 108.0 . .
H10E P2 H10F 107.2 . .
C5 P3 Cu3 115.8(2) . .
C5 P3 H10G 108.3 . .
Cu3 P3 H10G 108.3 . .
C5 P3 H10H 108.3 . .
Cu3 P3 H10H 108.3 . .
H10G P3 H10H 107.4 . .
C7 P4 Cu4 122.0(2) . .
C7 P4 H10I 106.8 . .
Cu4 P4 H10I 106.8 . .
C7 P4 H10J 106.8 . .
Cu4 P4 H10J 106.8 . .
H10I P4 H10J 106.7 . .
C9 P5 Cu5 116.0(2) . .
C9 P5 H10K 108.3 . .
Cu5 P5 H10K 108.3 . .
C9 P5 H10L 108.3 . .
Cu5 P5 H10L 108.3 . .
H10K P5 H10L 107.4 . .
C11 P6 Cu6 122.7(2) . .
C11 P6 H10M 106.7 . .
Cu6 P6 H10M 106.7 . .
C11 P6 H10N 106.7 . .
Cu6 P6 H10N 106.7 . .
H10M P6 H10N 106.6 . .
C2 C1 P1 111.5(4) . .
C2 C1 H1A 109.3 . .
P1 C1 H1A 109.3 . .
C2 C1 H1B 109.3 . .
P1 C1 H1B 109.3 . .
H1A C1 H1B 108.0 . .
C13 C2 C1 113.2(5) . .
C13 C2 H2A 108.9 . .
C1 C2 H2A 108.9 . .
C13 C2 H2B 108.9 . .
C1 C2 H2B 108.9 . .
H2A C2 H2B 107.8 . .
C4 C3 P2 111.2(4) . .
C4 C3 H3A 109.4 . .
P2 C3 H3A 109.4 . .
C4 C3 H3B 109.4 . .
P2 C3 H3B 109.4 . .
H3A C3 H3B 108.0 . .
C23 C4 C3 113.3(5) . .
C23 C4 H4A 108.9 . .
C3 C4 H4A 108.9 . .
C23 C4 H4B 108.9 . .
C3 C4 H4B 108.9 . .
H4A C4 H4B 107.7 . .
C6 C5 P3 114.9(4) . .
C6 C5 H5A 108.6 . .
P3 C5 H5A 108.6 . .
C6 C5 H5B 108.6 . .
P3 C5 H5B 108.6 . .
H5A C5 H5B 107.5 . .
C33 C6 C5 111.5(5) . .
C33 C6 H6A 109.3 . .
C5 C6 H6A 109.3 . .
C33 C6 H6B 109.3 . .
C5 C6 H6B 109.3 . .
H6A C6 H6B 108.0 . .
C8 C7 P4 114.2(4) . .
C8 C7 H7A 108.7 . .
P4 C7 H7A 108.7 . .
C8 C7 H7B 108.7 . .
P4 C7 H7B 108.7 . .
H7A C7 H7B 107.6 . .
C43 C8 C7 113.2(5) . .
C43 C8 H8A 108.9 . .
C7 C8 H8A 108.9 . .
C43 C8 H8B 108.9 . .
C7 C8 H8B 108.9 . .
H8A C8 H8B 107.7 . .
C10 C9 P5 114.3(5) . .
C10 C9 H9A 108.7 . .
P5 C9 H9A 108.7 . .
C10 C9 H9B 108.7 . .
P5 C9 H9B 108.7 . .
H9A C9 H9B 107.6 . .
C53 C10 C9 111.9(5) . .
C53 C10 H10A 109.2 . .
C9 C10 H10A 109.2 . .
C53 C10 H10B 109.2 . .
C9 C10 H10B 109.2 . .
H10A C10 H10B 107.9 . .
C12 C11 P6 112.7(4) . .
C12 C11 H11A 109.1 . .
P6 C11 H11A 109.1 . .
C12 C11 H11B 109.1 . .
P6 C11 H11B 109.1 . .
H11A C11 H11B 107.8 . .
C63 C12 C11 114.6(5) . .
C63 C12 H12A 108.6 . .
C11 C12 H12A 108.6 . .
C63 C12 H12B 108.6 . .
C11 C12 H12B 108.6 . .
H12A C12 H12B 107.6 . .
C14 C13 C17 107.3(6) . .
C14 C13 C2 125.8(6) . .
C17 C13 C2 126.9(6) . .
C14 C13 Fe1 69.6(4) . .
C17 C13 Fe1 69.4(4) . .
C2 C13 Fe1 127.4(4) . .
C15 C14 C13 108.6(6) . .
C15 C14 Fe1 69.6(3) . .
C13 C14 Fe1 69.6(3) . .
C15 C14 H14A 125.7 . .
C13 C14 H14A 125.7 . .
Fe1 C14 H14A 125.7 . .
C14 C15 C16 108.2(6) . .
C14 C15 Fe1 70.0(4) . .
C16 C15 Fe1 69.8(4) . .
C14 C15 H15A 125.9 . .
C16 C15 H15A 125.9 . .
Fe1 C15 H15A 125.9 . .
C17 C16 C15 107.7(6) . .
C17 C16 Fe1 69.5(4) . .
C15 C16 Fe1 69.3(4) . .
C17 C16 H16A 126.1 . .
C15 C16 H16A 126.1 . .
Fe1 C16 H16A 126.1 . .
C16 C17 C13 108.1(6) . .
C16 C17 Fe1 69.8(4) . .
C13 C17 Fe1 69.5(4) . .
C16 C17 H17A 126.0 . .
C13 C17 H17A 126.0 . .
Fe1 C17 H17A 126.0 . .
C19 C18 C22 107.4(6) . .
C19 C18 Fe1 70.5(4) . .
C22 C18 Fe1 69.5(4) . .
C19 C18 H18A 126.3 . .
C22 C18 H18A 126.3 . .
Fe1 C18 H18A 126.3 . .
C20 C19 C18 108.6(6) . .
C20 C19 Fe1 70.3(4) . .
C18 C19 Fe1 69.2(4) . .
C20 C19 H19A 125.7 . .
C18 C19 H19A 125.7 . .
Fe1 C19 H19A 125.7 . .
C19 C20 C21 107.9(7) . .
C19 C20 Fe1 70.0(4) . .
C21 C20 Fe1 69.4(4) . .
C19 C20 H20A 126.1 . .
C21 C20 H20A 126.1 . .
Fe1 C20 H20A 126.1 . .
C20 C21 C22 108.6(7) . .
C20 C21 Fe1 70.7(4) . .
C22 C21 Fe1 69.5(4) . .
C20 C21 H21A 125.7 . .
C22 C21 H21A 125.7 . .
Fe1 C21 H21A 125.7 . .
C21 C22 C18 107.5(7) . .
C21 C22 Fe1 70.1(4) . .
C18 C22 Fe1 69.8(4) . .
C21 C22 H22A 126.3 . .
C18 C22 H22A 126.3 . .
Fe1 C22 H22A 126.3 . .
C27 C23 C24 107.1(6) . .
C27 C23 C4 127.7(5) . .
C24 C23 C4 125.2(5) . .
C27 C23 Fe2 69.9(4) . .
C24 C23 Fe2 69.0(3) . .
C4 C23 Fe2 126.3(4) . .
C25 C24 C23 108.4(6) . .
C25 C24 Fe2 70.3(3) . .
C23 C24 Fe2 70.0(3) . .
C25 C24 H24A 125.8 . .
C23 C24 H24A 125.8 . .
Fe2 C24 H24A 125.8 . .
C24 C25 C26 107.9(5) . .
C24 C25 Fe2 69.2(3) . .
C26 C25 Fe2 69.5(3) . .
C24 C25 H25A 126.0 . .
C26 C25 H25A 126.0 . .
Fe2 C25 H25A 126.0 . .
C27 C26 C25 108.1(6) . .
C27 C26 Fe2 70.1(4) . .
C25 C26 Fe2 69.9(4) . .
C27 C26 H26A 125.9 . .
C25 C26 H26A 125.9 . .
Fe2 C26 H26A 125.9 . .
C26 C27 C23 108.3(6) . .
C26 C27 Fe2 69.3(4) . .
C23 C27 Fe2 69.4(4) . .
C26 C27 H27A 125.8 . .
C23 C27 H27A 125.8 . .
Fe2 C27 H27A 125.8 . .
C32 C28 C29 109.1(6) . .
C32 C28 Fe2 69.7(3) . .
C29 C28 Fe2 70.5(3) . .
C32 C28 H28A 125.4 . .
C29 C28 H28A 125.4 . .
Fe2 C28 H28A 125.4 . .
C30 C29 C28 106.9(6) . .
C30 C29 Fe2 68.8(4) . .
C28 C29 Fe2 69.2(4) . .
C30 C29 H29A 126.6 . .
C28 C29 H29A 126.6 . .
Fe2 C29 H29A 126.6 . .
C29 C30 C31 109.3(6) . .
C29 C30 Fe2 70.9(4) . .
C31 C30 Fe2 70.1(4) . .
C29 C30 H30A 125.4 . .
C31 C30 H30A 125.4 . .
Fe2 C30 H30A 125.4 . .
C30 C31 C32 107.1(6) . .
C30 C31 Fe2 69.1(4) . .
C32 C31 Fe2 69.5(3) . .
C30 C31 H31A 126.5 . .
C32 C31 H31A 126.5 . .
Fe2 C31 H31A 126.5 . .
C28 C32 C31 107.6(6) . .
C28 C32 Fe2 69.8(3) . .
C31 C32 Fe2 69.7(3) . .
C28 C32 H32A 126.2 . .
C31 C32 H32A 126.2 . .
Fe2 C32 H32A 126.2 . .
C37 C33 C34 106.6(5) . .
C37 C33 C6 126.6(6) . .
C34 C33 C6 126.6(5) . .
C37 C33 Fe3 69.3(3) . .
C34 C33 Fe3 69.2(3) . .
C6 C33 Fe3 129.8(4) . .
C35 C34 C33 109.0(5) . .
C35 C34 Fe3 69.5(3) . .
C33 C34 Fe3 69.9(3) . .
C35 C34 H34A 125.5 . .
C33 C34 H34A 125.5 . .
Fe3 C34 H34A 125.5 . .
C34 C35 C36 107.8(6) . .
C34 C35 Fe3 70.2(4) . .
C36 C35 Fe3 69.6(4) . .
C34 C35 H35A 126.1 . .
C36 C35 H35A 126.1 . .
Fe3 C35 H35A 126.1 . .
C37 C36 C35 107.6(6) . .
C37 C36 Fe3 69.8(4) . .
C35 C36 Fe3 69.4(4) . .
C37 C36 H36A 126.2 . .
C35 C36 H36A 126.2 . .
Fe3 C36 H36A 126.2 . .
C36 C37 C33 109.0(6) . .
C36 C37 Fe3 69.5(4) . .
C33 C37 Fe3 70.2(3) . .
C36 C37 H37A 125.5 . .
C33 C37 H37A 125.5 . .
Fe3 C37 H37A 125.5 . .
C39 C38 C42 107.2(6) . .
C39 C38 Fe3 69.2(4) . .
C42 C38 Fe3 69.9(4) . .
C39 C38 H38A 126.4 . .
C42 C38 H38A 126.4 . .
Fe3 C38 H38A 126.4 . .
C38 C39 C40 108.7(7) . .
C38 C39 Fe3 70.3(4) . .
C40 C39 Fe3 70.0(4) . .
C38 C39 H39A 125.7 . .
C40 C39 H39A 125.7 . .
Fe3 C39 H39A 125.7 . .
C41 C40 C39 107.7(6) . .
C41 C40 Fe3 70.0(3) . .
C39 C40 Fe3 69.4(4) . .
C41 C40 H40A 126.2 . .
C39 C40 H40A 126.2 . .
Fe3 C40 H40A 126.2 . .
C40 C41 C42 108.3(6) . .
C40 C41 Fe3 69.8(4) . .
C42 C41 Fe3 70.1(3) . .
C40 C41 H41A 125.9 . .
C42 C41 H41A 125.9 . .
Fe3 C41 H41A 125.9 . .
C41 C42 C38 108.2(6) . .
C41 C42 Fe3 69.6(4) . .
C38 C42 Fe3 69.6(4) . .
C41 C42 H42A 125.9 . .
C38 C42 H42A 125.9 . .
Fe3 C42 H42A 125.9 . .
C44 C43 C47 106.4(6) . .
C44 C43 C8 125.8(6) . .
C47 C43 C8 127.7(6) . .
C44 C43 Fe4 68.7(4) . .
C47 C43 Fe4 70.0(4) . .
C8 C43 Fe4 125.9(5) . .
C43 C44 C45 108.9(6) . .
C43 C44 Fe4 70.1(4) . .
C45 C44 Fe4 70.1(4) . .
C43 C44 H44A 125.5 . .
C45 C44 H44A 125.5 . .
Fe4 C44 H44A 125.5 . .
C46 C45 C44 107.8(6) . .
C46 C45 Fe4 70.2(4) . .
C44 C45 Fe4 68.7(4) . .
C46 C45 H45A 126.1 . .
C44 C45 H45A 126.1 . .
Fe4 C45 H45A 126.1 . .
C45 C46 C47 108.0(6) . .
C45 C46 Fe4 69.3(4) . .
C47 C46 Fe4 69.9(4) . .
C45 C46 H46A 126.0 . .
C47 C46 H46A 126.0 . .
Fe4 C46 H46A 126.0 . .
C46 C47 C43 108.8(6) . .
C46 C47 Fe4 69.6(4) . .
C43 C47 Fe4 68.9(4) . .
C46 C47 H47A 125.6 . .
C43 C47 H47A 125.6 . .
Fe4 C47 H47A 125.6 . .
C52 C48 C49 107.6(6) . .
C52 C48 Fe4 69.7(4) . .
C49 C48 Fe4 69.6(4) . .
C52 C48 H48A 126.2 . .
C49 C48 H48A 126.2 . .
Fe4 C48 H48A 126.2 . .
C48 C49 C50 107.8(7) . .
C48 C49 Fe4 69.8(4) . .
C50 C49 Fe4 69.9(4) . .
C48 C49 H49A 126.1 . .
C50 C49 H49A 126.1 . .
Fe4 C49 H49A 126.1 . .
C51 C50 C49 107.8(6) . .
C51 C50 Fe4 70.1(4) . .
C49 C50 Fe4 69.2(4) . .
C51 C50 H50A 126.1 . .
C49 C50 H50A 126.1 . .
Fe4 C50 H50A 126.1 . .
C50 C51 C52 108.3(7) . .
C50 C51 Fe4 69.8(4) . .
C52 C51 Fe4 69.5(4) . .
C50 C51 H51A 125.9 . .
C52 C51 H51A 125.9 . .
Fe4 C51 H51A 125.9 . .
C51 C52 C48 108.5(7) . .
C51 C52 Fe4 70.3(4) . .
C48 C52 Fe4 69.8(4) . .
C51 C52 H52A 125.8 . .
C48 C52 H52A 125.8 . .
Fe4 C52 H52A 125.8 . .
C57 C53 C54 106.7(5) . .
C57 C53 C10 126.8(6) . .
C54 C53 C10 126.5(5) . .
C57 C53 Fe5 69.4(3) . .
C54 C53 Fe5 69.7(3) . .
C10 C53 Fe5 125.2(5) . .
C55 C54 C53 108.5(5) . .
C55 C54 Fe5 70.4(3) . .
C53 C54 Fe5 69.3(3) . .
C55 C54 H54A 125.7 . .
C53 C54 H54A 125.7 . .
Fe5 C54 H54A 125.7 . .
C54 C55 C56 108.3(6) . .
C54 C55 Fe5 69.3(4) . .
C56 C55 Fe5 69.4(4) . .
C54 C55 H55A 125.8 . .
C56 C55 H55A 125.8 . .
Fe5 C55 H55A 125.8 . .
C57 C56 C55 107.2(5) . .
C57 C56 Fe5 69.1(4) . .
C55 C56 Fe5 70.0(4) . .
C57 C56 H56A 126.4 . .
C55 C56 H56A 126.4 . .
Fe5 C56 H56A 126.4 . .
C56 C57 C53 109.3(6) . .
C56 C57 Fe5 70.2(4) . .
C53 C57 Fe5 69.7(4) . .
C56 C57 H57A 125.4 . .
C53 C57 H57A 125.4 . .
Fe5 C57 H57A 125.4 . .
C62 C58 C59 107.9(7) . .
C62 C58 Fe5 69.4(4) . .
C59 C58 Fe5 69.8(4) . .
C62 C58 H58A 126.1 . .
C59 C58 H58A 126.1 . .
Fe5 C58 H58A 126.1 . .
C60 C59 C58 108.3(6) . .
C60 C59 Fe5 70.6(4) . .
C58 C59 Fe5 69.2(4) . .
C60 C59 H59A 125.8 . .
C58 C59 H59A 125.8 . .
Fe5 C59 H59A 125.8 . .
C59 C60 C61 108.1(6) . .
C59 C60 Fe5 69.4(4) . .
C61 C60 Fe5 68.9(4) . .
C59 C60 H60A 125.9 . .
C61 C60 H60A 125.9 . .
Fe5 C60 H60A 125.9 . .
C62 C61 C60 107.5(6) . .
C62 C61 Fe5 69.2(4) . .
C60 C61 Fe5 70.2(4) . .
C62 C61 H61A 126.2 . .
C60 C61 H61A 126.2 . .
Fe5 C61 H61A 126.2 . .
C58 C62 C61 108.1(6) . .
C58 C62 Fe5 69.8(4) . .
C61 C62 Fe5 70.0(4) . .
C58 C62 H62A 125.9 . .
C61 C62 H62A 125.9 . .
Fe5 C62 H62A 125.9 . .
C64 C63 C67 107.6(5) . .
C64 C63 C12 125.1(5) . .
C67 C63 C12 127.2(6) . .
C64 C63 Fe6 69.2(3) . .
C67 C63 Fe6 70.0(4) . .
C12 C63 Fe6 128.1(5) . .
C65 C64 C63 107.6(6) . .
C65 C64 Fe6 69.4(4) . .
C63 C64 Fe6 69.4(4) . .
C65 C64 H64A 126.2 . .
C63 C64 H64A 126.2 . .
Fe6 C64 H64A 126.2 . .
C64 C65 C66 108.8(6) . .
C64 C65 Fe6 70.0(4) . .
C66 C65 Fe6 70.3(4) . .
C64 C65 H65A 125.6 . .
C66 C65 H65A 125.6 . .
Fe6 C65 H65A 125.6 . .
C67 C66 C65 108.2(6) . .
C67 C66 Fe6 70.0(4) . .
C65 C66 Fe6 68.8(4) . .
C67 C66 H66A 125.9 . .
C65 C66 H66A 125.9 . .
Fe6 C66 H66A 125.9 . .
C66 C67 C63 107.7(6) . .
C66 C67 Fe6 69.4(4) . .
C63 C67 Fe6 68.8(4) . .
C66 C67 H67A 126.1 . .
C63 C67 H67A 126.1 . .
Fe6 C67 H67A 126.1 . .
C72 C68 C69 107.8(6) . .
C72 C68 Fe6 70.0(4) . .
C69 C68 Fe6 70.0(4) . .
C72 C68 H68A 126.1 . .
C69 C68 H68A 126.1 . .
Fe6 C68 H68A 126.1 . .
C70 C69 C68 107.2(6) . .
C70 C69 Fe6 69.3(4) . .
C68 C69 Fe6 69.3(4) . .
C70 C69 H69A 126.4 . .
C68 C69 H69A 126.4 . .
Fe6 C69 H69A 126.4 . .
C71 C70 C69 109.1(5) . .
C71 C70 Fe6 70.2(4) . .
C69 C70 Fe6 70.2(4) . .
C71 C70 H70A 125.4 . .
C69 C70 H70A 125.4 . .
Fe6 C70 H70A 125.4 . .
C70 C71 C72 107.2(6) . .
C70 C71 Fe6 69.8(4) . .
C72 C71 Fe6 69.6(4) . .
C70 C71 H71A 126.4 . .
C72 C71 H71A 126.4 . .
Fe6 C71 H71A 126.4 . .
C68 C72 C71 108.8(5) . .
C68 C72 Fe6 70.0(4) . .
C71 C72 Fe6 69.7(4) . .
C68 C72 H72A 125.6 . .
C71 C72 H72A 125.6 . .
Fe6 C72 H72A 125.6 . .

loop_
_geom_bond_atom_site_label_1
_geom_bond_atom_site_label_2
_geom_bond_distance
_geom_bond_site_symmetry_2
Cu1 P1 2.159(2) .
Cu1 Cl1 2.356(2) .
Cu1 Cl2 2.3711(19) .
Cu1 Cl3 2.4902(18) .
Cu1 Cu3 2.9723(14) .
Cu2 P2 2.1685(19) .
Cu2 Cl2 2.3762(18) .
Cu2 Cl1 2.442(2) .
Cu2 Cl4 2.4493(17) .
Cu3 P3 2.1724(19) .
Cu3 Cl4 2.348(2) .
Cu3 Cl1 2.3922(18) .
Cu3 Cl3 2.552(2) .
Cu4 P4 2.173(2) .
Cu4 Cl3 2.349(2) .
Cu4 Cl4 2.3820(19) .
Cu4 Cl2 2.5584(17) .
Cu5 P5 2.1757(19) .
Cu5 Cl6 2.3302(17) 2_554
Cu5 Cl5 2.361(2) .
Cu5 Cl6 2.5887(19) .
Cu6 P6 2.164(2) .
Cu6 Cl5 2.249(2) .
Cu6 Cl6 2.375(2) .
Fe1 C22 2.034(6) .
Fe1 C18 2.038(7) .
Fe1 C15 2.038(6) .
Fe1 C21 2.042(6) .
Fe1 C17 2.043(7) .
Fe1 C14 2.044(6) .
Fe1 C13 2.045(6) .
Fe1 C16 2.046(6) .
Fe1 C19 2.055(7) .
Fe1 C20 2.058(6) .
Fe2 C24 2.024(6) .
Fe2 C30 2.028(7) .
Fe2 C26 2.033(6) .
Fe2 C23 2.037(6) .
Fe2 C32 2.038(6) .
Fe2 C25 2.038(6) .
Fe2 C28 2.039(6) .
Fe2 C31 2.042(6) .
Fe2 C27 2.043(6) .
Fe2 C29 2.056(6) .
Fe3 C35 2.035(6) .
Fe3 C39 2.035(7) .
Fe3 C36 2.038(6) .
Fe3 C37 2.042(6) .
Fe3 C34 2.044(5) .
Fe3 C40 2.044(6) .
Fe3 C41 2.047(6) .
Fe3 C38 2.049(7) .
Fe3 C42 2.053(7) .
Fe3 C33 2.054(6) .
Fe4 C44 2.018(6) .
Fe4 C49 2.031(7) .
Fe4 C52 2.033(7) .
Fe4 C48 2.034(6) .
Fe4 C45 2.037(7) .
Fe4 C43 2.037(6) .
Fe4 C50 2.040(7) .
Fe4 C51 2.043(7) .
Fe4 C46 2.049(6) .
Fe4 C47 2.053(7) .
Fe5 C62 2.028(7) .
Fe5 C57 2.033(7) .
Fe5 C58 2.033(7) .
Fe5 C53 2.037(6) .
Fe5 C61 2.038(7) .
Fe5 C59 2.041(6) .
Fe5 C54 2.043(6) .
Fe5 C56 2.048(7) .
Fe5 C60 2.056(7) .
Fe5 C55 2.057(6) .
Fe6 C65 2.024(6) .
Fe6 C70 2.032(6) .
Fe6 C64 2.032(6) .
Fe6 C68 2.034(6) .
Fe6 C63 2.035(6) .
Fe6 C72 2.035(6) .
Fe6 C71 2.036(6) .
Fe6 C66 2.043(6) .
Fe6 C69 2.044(6) .
Fe6 C67 2.051(7) .
Cl6 Cu5 2.3303(17) 2_554
P1 C1 1.840(6) .
P1 H10C 0.9900 .
P1 H10D 0.9900 .
P2 C3 1.835(7) .
P2 H10E 0.9900 .
P2 H10F 0.9900 .
P3 C5 1.812(6) .
P3 H10G 0.9900 .
P3 H10H 0.9900 .
P4 C7 1.837(6) .
P4 H10I 0.9900 .
P4 H10J 0.9900 .
P5 C9 1.816(6) .
P5 H10K 0.9900 .
P5 H10L 0.9900 .
P6 C11 1.826(6) .
P6 H10M 0.9900 .
P6 H10N 0.9900 .
C1 C2 1.508(8) .
C1 H1A 0.9900 .
C1 H1B 0.9900 .
C2 C13 1.498(9) .
C2 H2A 0.9900 .
C2 H2B 0.9900 .
C3 C4 1.516(8) .
C3 H3A 0.9900 .
C3 H3B 0.9900 .
C4 C23 1.496(8) .
C4 H4A 0.9900 .
C4 H4B 0.9900 .
C5 C6 1.529(8) .
C5 H5A 0.9900 .
C5 H5B 0.9900 .
C6 C33 1.505(8) .
C6 H6A 0.9900 .
C6 H6B 0.9900 .
C7 C8 1.528(9) .
C7 H7A 0.9900 .
C7 H7B 0.9900 .
C8 C43 1.484(9) .
C8 H8A 0.9900 .
C8 H8B 0.9900 .
C9 C10 1.534(8) .
C9 H9A 0.9900 .
C9 H9B 0.9900 .
C10 C53 1.490(8) .
C10 H10A 0.9900 .
C10 H10B 0.9900 .
C11 C12 1.512(9) .
C11 H11A 0.9900 .
C11 H11B 0.9900 .
C12 C63 1.500(8) .
C12 H12A 0.9900 .
C12 H12B 0.9900 .
C13 C14 1.425(9) .
C13 C17 1.433(9) .
C14 C15 1.410(9) .
C14 H14A 1.0000 .
C15 C16 1.427(10) .
C15 H15A 1.0000 .
C16 C17 1.423(9) .
C16 H16A 1.0000 .
C17 H17A 1.0000 .
C18 C19 1.408(10) .
C18 C22 1.417(10) .
C18 H18A 1.0000 .
C19 C20 1.398(10) .
C19 H19A 1.0000 .
C20 C21 1.398(10) .
C20 H20A 1.0000 .
C21 C22 1.407(11) .
C21 H21A 1.0000 .
C22 H22A 1.0000 .
C23 C27 1.418(9) .
C23 C24 1.423(8) .
C24 C25 1.409(9) .
C24 H24A 1.0000 .
C25 C26 1.413(9) .
C25 H25A 1.0000 .
C26 C27 1.412(9) .
C26 H26A 1.0000 .
C27 H27A 1.0000 .
C28 C32 1.413(9) .
C28 C29 1.413(8) .
C28 H28A 1.0000 .
C29 C30 1.409(9) .
C29 H29A 1.0000 .
C30 C31 1.419(9) .
C30 H30A 1.0000 .
C31 C32 1.423(9) .
C31 H31A 1.0000 .
C32 H32A 1.0000 .
C33 C37 1.418(8) .
C33 C34 1.432(8) .
C34 C35 1.407(9) .
C34 H34A 1.0000 .
C35 C36 1.427(9) .
C35 H35A 1.0000 .
C36 C37 1.417(9) .
C36 H36A 1.0000 .
C37 H37A 1.0000 .
C38 C39 1.414(10) .
C38 C42 1.419(9) .
C38 H38A 1.0000 .
C39 C40 1.414(10) .
C39 H39A 1.0000 .
C40 C41 1.407(10) .
C40 H40A 1.0000 .
C41 C42 1.414(9) .
C41 H41A 1.0000 .
C42 H42A 1.0000 .
C43 C44 1.425(9) .
C43 C47 1.437(9) .
C44 C45 1.429(9) .
C44 H44A 1.0000 .
C45 C46 1.414(10) .
C45 H45A 1.0000 .
C46 C47 1.422(9) .
C46 H46A 1.0000 .
C47 H47A 1.0000 .
C48 C52 1.407(9) .
C48 C49 1.409(10) .
C48 H48A 1.0000 .
C49 C50 1.422(10) .
C49 H49A 1.0000 .
C50 C51 1.398(12) .
C50 H50A 1.0000 .
C51 C52 1.403(10) .
C51 H51A 1.0000 .
C52 H52A 1.0000 .
C53 C57 1.420(8) .
C53 C54 1.429(9) .
C54 C55 1.413(9) .
C54 H54A 1.0000 .
C55 C56 1.424(9) .
C55 H55A 1.0000 .
C56 C57 1.418(9) .
C56 H56A 1.0000 .
C57 H57A 1.0000 .
C58 C62 1.415(10) .
C58 C59 1.424(10) .
C58 H58A 1.0000 .
C59 C60 1.401(10) .
C59 H59A 1.0000 .
C60 C61 1.432(10) .
C60 H60A 1.0000 .
C61 C62 1.419(10) .
C61 H61A 1.0000 .
C62 H62A 1.0000 .
C63 C64 1.437(9) .
C63 C67 1.437(8) .
C64 C65 1.410(9) .
C64 H64A 1.0000 .
C65 C66 1.422(9) .
C65 H65A 1.0000 .
C66 C67 1.417(9) .
C66 H66A 1.0000 .
C67 H67A 1.0000 .
C68 C72 1.392(9) .
C68 C69 1.419(8) .
C68 H68A 1.0000 .
C69 C70 1.408(9) .
C69 H69A 1.0000 .
C70 C71 1.392(9) .
C70 H70A 1.0000 .
C71 C72 1.416(9) .
C71 H71A 1.0000 .
C72 H72A 1.0000 .

loop_
_geom_torsion_atom_site_label_1
_geom_torsion_atom_site_label_2
_geom_torsion_atom_site_label_3
_geom_torsion_atom_site_label_4
_geom_torsion
Cu1 P1 C1 C2 71.9(5)
P1 C1 C2 C13 -171.1(4)
Cu2 P2 C3 C4 -57.6(5)
P2 C3 C4 C23 -168.7(4)
Cu3 P3 C5 C6 -177.7(4)
P3 C5 C6 C33 -178.9(4)
Cu4 P4 C7 C8 -152.7(4)
P4 C7 C8 C43 -153.7(5)
Cu5 P5 C9 C10 -176.7(4)
P5 C9 C10 C53 179.7(4)
Cu6 P6 C11 C12 -157.5(4)
P6 C11 C12 C63 -177.3(5)
C1 C2 C13 C14 166.0(6)
C1 C2 C13 C17 -15.7(9)
C1 C2 C13 Fe1 75.5(7)
C17 C13 C14 C15 0.6(7)
C2 C13 C14 C15 179.1(5)
Fe1 C13 C14 C15 -58.8(4)
C17 C13 C14 Fe1 59.4(4)
C2 C13 C14 Fe1 -122.1(6)
C13 C14 C15 C16 -0.8(7)
Fe1 C14 C15 C16 -59.6(4)
C13 C14 C15 Fe1 58.8(4)
C14 C15 C16 C17 0.7(7)
Fe1 C15 C16 C17 -59.0(4)
C14 C15 C16 Fe1 59.7(4)
C15 C16 C17 C13 -0.3(7)
Fe1 C16 C17 C13 -59.2(4)
C15 C16 C17 Fe1 58.9(4)
C14 C13 C17 C16 -0.2(7)
C2 C13 C17 C16 -178.7(5)
Fe1 C13 C17 C16 59.3(4)
C14 C13 C17 Fe1 -59.5(4)
C2 C13 C17 Fe1 122.0(6)
C22 C18 C19 C20 -0.6(7)
Fe1 C18 C19 C20 59.4(4)
C22 C18 C19 Fe1 -60.0(4)
C18 C19 C20 C21 0.6(7)
Fe1 C19 C20 C21 59.4(4)
C18 C19 C20 Fe1 -58.8(4)
C19 C20 C21 C22 -0.4(7)
Fe1 C20 C21 C22 59.3(5)
C19 C20 C21 Fe1 -59.7(4)
C20 C21 C22 C18 0.0(7)
Fe1 C21 C22 C18 60.1(4)
C20 C21 C22 Fe1 -60.1(5)
C19 C18 C22 C21 0.3(7)
Fe1 C18 C22 C21 -60.3(5)
C19 C18 C22 Fe1 60.6(4)
C3 C4 C23 C27 -26.2(9)
C3 C4 C23 C24 153.9(6)
C3 C4 C23 Fe2 65.4(7)
C27 C23 C24 C25 -0.2(7)
C4 C23 C24 C25 179.7(5)
Fe2 C23 C24 C25 -60.0(4)
C27 C23 C24 Fe2 59.8(4)
C4 C23 C24 Fe2 -120.3(6)
C23 C24 C25 C26 0.9(7)
Fe2 C24 C25 C26 -58.8(4)
C23 C24 C25 Fe2 59.8(4)
C24 C25 C26 C27 -1.3(7)
Fe2 C25 C26 C27 -60.0(4)
C24 C25 C26 Fe2 58.7(4)
C25 C26 C27 C23 1.2(7)
Fe2 C26 C27 C23 -58.6(4)
C25 C26 C27 Fe2 59.8(4)
C24 C23 C27 C26 -0.6(7)
C4 C23 C27 C26 179.5(5)
Fe2 C23 C27 C26 58.6(4)
C24 C23 C27 Fe2 -59.2(4)
C4 C23 C27 Fe2 120.9(6)
C32 C28 C29 C30 -0.5(7)
Fe2 C28 C29 C30 58.6(4)
C32 C28 C29 Fe2 -59.2(4)
C28 C29 C30 C31 1.0(7)
Fe2 C29 C30 C31 59.8(4)
C28 C29 C30 Fe2 -58.9(4)
C29 C30 C31 C32 -1.0(7)
Fe2 C30 C31 C32 59.3(4)
C29 C30 C31 Fe2 -60.3(4)
C29 C28 C32 C31 -0.1(7)
Fe2 C28 C32 C31 -59.7(4)
C29 C28 C32 Fe2 59.6(4)
C30 C31 C32 C28 0.6(7)
Fe2 C31 C32 C28 59.7(4)
C30 C31 C32 Fe2 -59.1(4)
C5 C6 C33 C37 -88.4(7)
C5 C6 C33 C34 86.6(7)
C5 C6 C33 Fe3 179.0(4)
C37 C33 C34 C35 -0.8(7)
C6 C33 C34 C35 -176.6(6)
Fe3 C33 C34 C35 58.6(4)
C37 C33 C34 Fe3 -59.4(4)
C6 C33 C34 Fe3 124.7(6)
C33 C34 C35 C36 0.8(7)
Fe3 C34 C35 C36 59.7(4)
C33 C34 C35 Fe3 -58.9(4)
C34 C35 C36 C37 -0.5(7)
Fe3 C35 C36 C37 59.6(4)
C34 C35 C36 Fe3 -60.1(4)
C35 C36 C37 C33 0.0(7)
Fe3 C36 C37 C33 59.3(4)
C35 C36 C37 Fe3 -59.3(4)
C34 C33 C37 C36 0.4(6)
C6 C33 C37 C36 176.3(5)
Fe3 C33 C37 C36 -58.9(4)
C34 C33 C37 Fe3 59.3(4)
C6 C33 C37 Fe3 -124.8(6)
C42 C38 C39 C40 0.1(7)
Fe3 C38 C39 C40 -59.8(5)
C42 C38 C39 Fe3 59.9(4)
C38 C39 C40 C41 0.1(8)
Fe3 C39 C40 C41 -59.8(5)
C38 C39 C40 Fe3 59.9(5)
C39 C40 C41 C42 -0.3(7)
Fe3 C40 C41 C42 -59.7(4)
C39 C40 C41 Fe3 59.4(5)
C40 C41 C42 C38 0.4(7)
Fe3 C41 C42 C38 -59.1(4)
C40 C41 C42 Fe3 59.5(4)
C39 C38 C42 C41 -0.3(7)
Fe3 C38 C42 C41 59.1(4)
C39 C38 C42 Fe3 -59.4(5)
C7 C8 C43 C44 159.3(6)
C7 C8 C43 C47 -20.6(10)
C7 C8 C43 Fe4 71.0(7)
C47 C43 C44 C45 0.7(7)
C8 C43 C44 C45 -179.3(6)
Fe4 C43 C44 C45 -59.5(4)
C47 C43 C44 Fe4 60.2(4)
C8 C43 C44 Fe4 -119.7(7)
C43 C44 C45 C46 0.1(7)
Fe4 C44 C45 C46 -59.5(5)
C43 C44 C45 Fe4 59.6(4)
C44 C45 C46 C47 -0.8(7)
Fe4 C45 C46 C47 -59.3(5)
C44 C45 C46 Fe4 58.6(4)
C45 C46 C47 C43 1.2(7)
Fe4 C46 C47 C43 -57.8(5)
C45 C46 C47 Fe4 59.0(4)
C44 C43 C47 C46 -1.1(7)
C8 C43 C47 C46 178.8(6)
Fe4 C43 C47 C46 58.2(5)
C44 C43 C47 Fe4 -59.3(4)
C8 C43 C47 Fe4 120.6(7)
C52 C48 C49 C50 0.3(8)
Fe4 C48 C49 C50 59.8(5)
C52 C48 C49 Fe4 -59.5(5)
C48 C49 C50 C51 -0.1(8)
Fe4 C49 C50 C51 59.7(5)
C48 C49 C50 Fe4 -59.8(5)
C49 C50 C51 C52 -0.1(8)
Fe4 C50 C51 C52 59.0(5)
C49 C50 C51 Fe4 -59.2(5)
C50 C51 C52 C48 0.3(8)
Fe4 C51 C52 C48 59.6(5)
C50 C51 C52 Fe4 -59.2(5)
C49 C48 C52 C51 -0.4(8)
Fe4 C48 C52 C51 -59.9(5)
C49 C48 C52 Fe4 59.5(5)
C9 C10 C53 C57 -102.3(7)
C9 C10 C53 C54 78.7(8)
C9 C10 C53 Fe5 168.3(4)
C57 C53 C54 C55 -0.2(7)
C10 C53 C54 C55 179.0(6)
Fe5 C53 C54 C55 59.6(4)
C57 C53 C54 Fe5 -59.8(4)
C10 C53 C54 Fe5 119.4(6)
C53 C54 C55 C56 -0.4(7)
Fe5 C54 C55 C56 58.5(5)
C53 C54 C55 Fe5 -59.0(4)
C54 C55 C56 C57 0.9(7)
Fe5 C55 C56 C57 59.4(5)
C54 C55 C56 Fe5 -58.5(5)
C55 C56 C57 C53 -1.0(7)
Fe5 C56 C57 C53 59.0(4)
C55 C56 C57 Fe5 -60.0(4)
C54 C53 C57 C56 0.7(7)
C10 C53 C57 C56 -178.4(6)
Fe5 C53 C57 C56 -59.3(5)
C54 C53 C57 Fe5 60.0(4)
C10 C53 C57 Fe5 -119.2(6)
C62 C58 C59 C60 -0.8(8)
Fe5 C58 C59 C60 -60.0(5)
C62 C58 C59 Fe5 59.2(5)
C58 C59 C60 C61 1.0(8)
Fe5 C59 C60 C61 -58.1(5)
C58 C59 C60 Fe5 59.1(5)
C59 C60 C61 C62 -0.9(8)
Fe5 C60 C61 C62 -59.3(5)
C59 C60 C61 Fe5 58.5(5)
C59 C58 C62 C61 0.3(8)
Fe5 C58 C62 C61 59.7(5)
C59 C58 C62 Fe5 -59.5(5)
C60 C61 C62 C58 0.4(8)
Fe5 C61 C62 C58 -59.6(5)
C60 C61 C62 Fe5 60.0(5)
C11 C12 C63 C64 155.7(6)
C11 C12 C63 C67 -27.1(10)
C11 C12 C63 Fe6 65.7(8)
C67 C63 C64 C65 0.7(7)
C12 C63 C64 C65 178.3(6)
Fe6 C63 C64 C65 -59.0(4)
C67 C63 C64 Fe6 59.7(4)
C12 C63 C64 Fe6 -122.7(6)
C63 C64 C65 C66 -0.6(7)
Fe6 C64 C65 C66 -59.7(5)
C63 C64 C65 Fe6 59.1(4)
C64 C65 C66 C67 0.3(7)
Fe6 C65 C66 C67 -59.2(5)
C64 C65 C66 Fe6 59.5(4)
C65 C66 C67 C63 0.1(7)
Fe6 C66 C67 C63 -58.3(4)
C65 C66 C67 Fe6 58.4(4)
C64 C63 C67 C66 -0.5(7)
C12 C63 C67 C66 -178.0(6)
Fe6 C63 C67 C66 58.7(5)
C64 C63 C67 Fe6 -59.2(4)
C12 C63 C67 Fe6 123.2(7)
C72 C68 C69 C70 -0.9(7)
Fe6 C68 C69 C70 59.2(4)
C72 C68 C69 Fe6 -60.1(5)
C68 C69 C70 C71 0.4(7)
Fe6 C69 C70 C71 59.6(5)
C68 C69 C70 Fe6 -59.2(4)
C69 C70 C71 C72 0.2(8)
Fe6 C70 C71 C72 59.9(5)
C69 C70 C71 Fe6 -59.7(5)
C69 C68 C72 C71 1.0(7)
Fe6 C68 C72 C71 -59.1(5)
C69 C68 C72 Fe6 60.1(4)
C70 C71 C72 C68 -0.8(8)
Fe6 C71 C72 C68 59.2(5)
C70 C71 C72 Fe6 -60.0(5)
